data_7159329
loop_
_publ_author_name
'Ray, Subhasish'
'Yadav, Anup Kumar'
'Singh, Saurabh'
'Ansari, Monish Arbaz'
'Singh, Maya Shankar'

_publ_section_title
;
 Electronically-controlled diastereoselective synthesis of spirocycles
 <i>via</i> [4 + 2] cycloaddition of 2-arylidene-1-indenones with benzyne.
;
_journal_issue 20
_journal_name_full 'Organic &amp; biomolecular chemistry'
_journal_page_first 4195
_journal_page_last 4199
_journal_paper_doi 10.1039/d3ob00417a
_journal_volume 21
_journal_year 2023
_chemical_formula_moiety 'C23 H17 F O2'
_chemical_formula_sum 'C23 H16 F O2'
_chemical_formula_weight 343.36
_chemical_name_systematic Ray
_space_group_crystal_system monoclinic
_space_group_IT_number 14
_space_group_name_Hall '-P 2ybc'
_space_group_name_H-M_alt 'P 1 21/c 1'
_atom_sites_solution_hydrogens mixed
_audit_creation_date 2023-01-21
_audit_creation_method
;
Olex2 1.5
(compiled 2022.04.07 svn.rca3783a0 for OlexSys, GUI svn.r6498)
;
_audit_update_record
;
2023-01-21 deposited with the CCDC.	2023-04-25 downloaded from the CCDC.
;
_cell_angle_alpha 90
_cell_angle_beta 99.4412(12)
_cell_angle_gamma 90
_cell_formula_units_Z 4
_cell_length_a 8.03311(10)
_cell_length_b 24.9979(3)
_cell_length_c 8.69995(10)
_cell_measurement_reflns_used 12111
_cell_measurement_temperature 293
_cell_measurement_theta_max 33.3070
_cell_measurement_theta_min 3.2290
_cell_volume 1723.38(4)
_computing_molecular_graphics 'Olex2 1.5 (Dolomanov et al., 2009)'
_computing_publication_material 'Olex2 1.5 (Dolomanov et al., 2009)'
_computing_structure_refinement 'SHELXL 2018/3 (Sheldrick, 2015)'
_computing_structure_solution 'olex2.solve 1.5 (Bourhis et al., 2015)'
_diffrn_ambient_temperature 293.00
_diffrn_measured_fraction_theta_full 0.993
_diffrn_measured_fraction_theta_max 0.990
_diffrn_measurement_device_type 'CrysAlisPro 1.171.42.63a (Rigaku Oxford Diffraction, 2022)'
_diffrn_radiation_type CuK\a
_diffrn_radiation_wavelength 1.54184
_diffrn_reflns_av_R_equivalents 0.0285
_diffrn_reflns_av_unetI/netI 0.0167
_diffrn_reflns_Laue_measured_fraction_full 0.993
_diffrn_reflns_Laue_measured_fraction_max 0.990
_diffrn_reflns_limit_h_max 9
_diffrn_reflns_limit_h_min -9
_diffrn_reflns_limit_k_max 30
_diffrn_reflns_limit_k_min -29
_diffrn_reflns_limit_l_max 10
_diffrn_reflns_limit_l_min -9
_diffrn_reflns_number 16410
_diffrn_reflns_point_group_measured_fraction_full 0.993
_diffrn_reflns_point_group_measured_fraction_max 0.990
_diffrn_reflns_theta_full 67.684
_diffrn_reflns_theta_max 68.095
_diffrn_reflns_theta_min 3.536
_exptl_absorpt_coefficient_mu 0.739
_exptl_absorpt_correction_T_max 29.3
_exptl_absorpt_correction_T_min 2.3
_exptl_absorpt_correction_type multi-scan
_exptl_absorpt_process_details Abs
_exptl_crystal_colour 'clear yellowish yellow'
_exptl_crystal_colour_lustre clear
_exptl_crystal_colour_modifier yellowish
_exptl_crystal_colour_primary yellow
_exptl_crystal_density_diffrn 1.323
_exptl_crystal_description block
_exptl_crystal_F_000 716
_exptl_crystal_preparation MeOH
_exptl_crystal_recrystallization_method MeOH
_exptl_crystal_size_max 0.2
_exptl_crystal_size_mid 0.2
_exptl_crystal_size_min 0.2
_refine_diff_density_max 0.154
_refine_diff_density_min -0.274
_refine_diff_density_rms 0.073
_refine_ls_extinction_method none
_refine_ls_goodness_of_fit_ref 1.090
_refine_ls_hydrogen_treatment mixed
_refine_ls_matrix_type full
_refine_ls_number_parameters 244
_refine_ls_number_reflns 3126
_refine_ls_number_restraints 0
_refine_ls_restrained_S_all 1.090
_refine_ls_R_factor_all 0.0498
_refine_ls_R_factor_gt 0.0462
_refine_ls_shift/su_max 0.001
_refine_ls_shift/su_mean 0.000
_refine_ls_structure_factor_coef Fsqd
_refine_ls_weighting_details 'w=1/[\s^2^(Fo^2^)+(0.0702P)^2^+0.1825P] where P=(Fo^2^+2Fc^2^)/3'
_refine_ls_weighting_scheme calc
_refine_ls_wR_factor_gt 0.1183
_refine_ls_wR_factor_ref 0.1221
_reflns_Friedel_coverage 0.000
_reflns_number_gt 2758
_reflns_number_total 3126
_reflns_threshold_expression 'I > 2\s(I)'
_cod_data_source_file d3ob00417a3.cif
_cod_data_source_block ov_ray-203_auto
_cod_depositor_comments 'Adding full bibliography for 7159329--7159330.cif.'
_cod_database_code 7159329
_shelx_shelxl_version_number 2018/3
_shelx_space_group_comment
;
The symmetry employed for this shelxl refinement is uniquely defined
by the following loop, which should always be used as a source of
symmetry information in preference to the above space-group names.
They are only intended as comments.
;
_shelx_estimated_absorpt_t_max 0.866
_shelx_estimated_absorpt_t_min 0.866
_olex2_refinement_description
;
1. Fixed Uiso
 At 1.2 times of:
  All C(H) groups, All C(H,H) groups
 At 1.5 times of:
  All C(H,H,H) groups
2.a Secondary CH2 refined with riding coordinates:
 C10(H10A,H10B)
2.b Aromatic/amide H refined with riding coordinates:
 C3(H3), C6(H6), C16(H16), C25(H25), C4(H4), C5(H5), C13(H13), C14(H14),
 C23(H23), C22(H22)
2.c Idealised Me refined as rotating group:
 C20(H20A,H20B,H20C)
;
_olex2_submission_special_instructions 'No special instructions were received'

loop_
_space_group_symop_operation_xyz
'x, y, z'
'-x, y+1/2, -z+1/2'
'-x, -y, -z'
'x, -y-1/2, z-1/2'

loop_
_atom_site_label
_atom_site_type_symbol
_atom_site_fract_x
_atom_site_fract_y
_atom_site_fract_z
_atom_site_U_iso_or_equiv
_atom_site_adp_type
_atom_site_occupancy
_atom_site_site_symmetry_order
_atom_site_calc_flag
_atom_site_refinement_flags_posn
_atom_site_refinement_flags_adp
_atom_site_refinement_flags_occupancy
_atom_site_disorder_assembly
_atom_site_disorder_group
O21 O 0.90541(12) 0.37615(5) 0.66097(11) 0.0679(3) Uani 1 1 d . . . . .
F26 F 0.75491(15) 0.52379(5) -0.21764(14) 0.0972(4) Uani 1 1 d . . . . .
O19 O 0.35838(15) 0.30622(5) 0.89363(16) 0.0804(4) Uani 1 1 d . . . . .
C7 C 0.88324(16) 0.38336(5) 0.16903(14) 0.0455(3) Uani 1 1 d . . . . .
C2 C 0.83692(15) 0.36180(5) 0.30475(14) 0.0447(3) Uani 1 1 d . . . . .
C12 C 0.48075(16) 0.37116(6) 0.48871(16) 0.0530(3) Uani 1 1 d . . . . .
C3 C 0.87446(18) 0.30849(6) 0.34144(16) 0.0524(3) Uani 1 1 d . . . . .
H3 H 0.840404 0.293576 0.429172 0.063 Uiso 1 1 calc R U . . .
C17 C 0.60679(16) 0.36094(6) 0.61390(15) 0.0491(3) Uani 1 1 d . . . . .
C8 C 0.83173(16) 0.43880(5) 0.12241(16) 0.0509(3) Uani 1 1 d . . . . .
C18 C 0.77027(16) 0.37701(6) 0.57440(15) 0.0518(3) Uani 1 1 d . . . . .
C1 C 0.74324(17) 0.39690(6) 0.40482(15) 0.0526(3) Uani 1 1 d . . . . .
C6 C 0.97416(18) 0.35163(5) 0.07967(15) 0.0516(3) Uani 1 1 d . . . . .
H6 H 1.008376 0.365980 -0.008721 0.062 Uiso 1 1 calc R U . . .
C16 C 0.57604(17) 0.33912(6) 0.75330(17) 0.0528(3) Uani 1 1 d . . . . .
H16 H 0.663339 0.332528 0.835421 0.063 Uiso 1 1 calc R U . . .
C15 C 0.41035(18) 0.32759(6) 0.76494(19) 0.0576(4) Uani 1 1 d . . . . .
C25 C 0.81751(19) 0.45597(6) -0.03121(18) 0.0588(4) Uani 1 1 d . . . . .
H25 H 0.842719 0.432976 -0.108240 0.071 Uiso 1 1 calc R U . . .
C4 C 0.9613(2) 0.27730(6) 0.25010(17) 0.0586(4) Uani 1 1 d . . . . .
H4 H 0.984203 0.241633 0.275739 0.070 Uiso 1 1 calc R U . . .
C5 C 1.01389(19) 0.29921(6) 0.12090(16) 0.0573(4) Uani 1 1 d . . . . .
H5 H 1.076133 0.278724 0.061411 0.069 Uiso 1 1 calc R U . . .
C13 C 0.31458(18) 0.35962(6) 0.5033(2) 0.0627(4) Uani 1 1 d . . . . .
H13 H 0.227267 0.366313 0.421238 0.075 Uiso 1 1 calc R U . . .
C14 C 0.28146(18) 0.33830(6) 0.6397(2) 0.0660(4) Uani 1 1 d . . . . .
H14 H 0.170395 0.330715 0.649704 0.079 Uiso 1 1 calc R U . . .
C9 C 0.7933(2) 0.47403(6) 0.23584(18) 0.0617(4) Uani 1 1 d . . . . .
C11 C 0.54898(19) 0.39452(9) 0.35317(19) 0.0667(4) Uani 1 1 d . . . . .
C10 C 0.8112(2) 0.45415(6) 0.40121(18) 0.0676(4) Uani 1 1 d . . . . .
H10A H 0.749413 0.477490 0.460840 0.081 Uiso 1 1 calc R U . . .
H10B H 0.929216 0.454869 0.448761 0.081 Uiso 1 1 calc R U . . .
C24 C 0.7657(2) 0.50741(7) -0.0672(2) 0.0698(4) Uani 1 1 d . . . . .
C23 C 0.7254(3) 0.54253(7) 0.0397(3) 0.0837(5) Uani 1 1 d . . . . .
H23 H 0.688909 0.576956 0.010975 0.100 Uiso 1 1 calc R U . . .
C22 C 0.7403(3) 0.52563(7) 0.1927(2) 0.0830(5) Uani 1 1 d . . . . .
H22 H 0.714490 0.549190 0.268113 0.100 Uiso 1 1 calc R U . . .
C20 C 0.4847(3) 0.28659(8) 1.0139(2) 0.0853(5) Uani 1 1 d . . . . .
H20A H 0.544877 0.257934 0.974104 0.128 Uiso 1 1 calc R U . . .
H20B H 0.432744 0.273663 1.098525 0.128 Uiso 1 1 calc R U . . .
H20C H 0.561887 0.314910 1.050359 0.128 Uiso 1 1 calc R U . . .
H11A H 0.500(3) 0.4320(10) 0.327(3) 0.108(7) Uiso 1 1 d . . . . .
H11B H 0.514(3) 0.3739(9) 0.257(3) 0.099(7) Uiso 1 1 d . . . . .

loop_
_atom_site_aniso_label
_atom_site_aniso_U_11
_atom_site_aniso_U_22
_atom_site_aniso_U_33
_atom_site_aniso_U_23
_atom_site_aniso_U_13
_atom_site_aniso_U_12
O21 0.0386(5) 0.1147(9) 0.0489(5) -0.0024(5) 0.0026(4) 0.0047(5)
F26 0.0997(8) 0.1021(8) 0.0896(7) 0.0452(6) 0.0152(6) 0.0284(6)
O19 0.0629(7) 0.0859(8) 0.0964(9) 0.0206(7) 0.0247(6) -0.0053(6)
C7 0.0441(6) 0.0480(7) 0.0431(6) -0.0037(5) 0.0031(5) 0.0002(5)
C2 0.0387(6) 0.0512(7) 0.0427(6) -0.0039(5) 0.0022(5) 0.0007(5)
C12 0.0417(7) 0.0596(8) 0.0556(8) -0.0103(6) 0.0012(6) 0.0105(6)
C3 0.0547(7) 0.0549(7) 0.0474(7) 0.0041(6) 0.0078(6) 0.0010(6)
C17 0.0385(6) 0.0579(7) 0.0501(7) -0.0092(6) 0.0049(5) 0.0061(5)
C8 0.0488(7) 0.0483(7) 0.0546(7) 0.0002(6) 0.0055(6) 0.0005(5)
C18 0.0402(7) 0.0700(8) 0.0447(7) -0.0086(6) 0.0053(5) 0.0076(6)
C1 0.0459(7) 0.0664(8) 0.0446(7) -0.0039(6) 0.0054(5) 0.0097(6)
C6 0.0550(8) 0.0562(7) 0.0443(7) -0.0024(6) 0.0104(6) 0.0024(6)
C16 0.0440(7) 0.0579(8) 0.0558(7) -0.0055(6) 0.0056(6) 0.0022(5)
C15 0.0502(8) 0.0513(7) 0.0736(9) -0.0015(6) 0.0167(7) -0.0003(6)
C25 0.0554(8) 0.0602(8) 0.0599(8) 0.0065(6) 0.0066(6) 0.0040(6)
C4 0.0708(9) 0.0475(7) 0.0563(8) -0.0013(6) 0.0067(7) 0.0082(6)
C5 0.0628(9) 0.0574(8) 0.0518(7) -0.0098(6) 0.0096(6) 0.0108(6)
C13 0.0395(7) 0.0672(9) 0.0771(10) -0.0068(8) -0.0029(7) 0.0076(6)
C14 0.0388(7) 0.0631(9) 0.0957(12) -0.0034(8) 0.0100(7) 0.0007(6)
C9 0.0686(9) 0.0497(8) 0.0659(9) -0.0049(6) 0.0086(7) 0.0053(6)
C11 0.0474(8) 0.0983(12) 0.0522(8) -0.0009(8) 0.0021(6) 0.0200(8)
C10 0.0844(11) 0.0588(9) 0.0596(9) -0.0160(7) 0.0116(8) 0.0102(7)
C24 0.0631(9) 0.0688(10) 0.0766(10) 0.0224(8) 0.0083(8) 0.0097(7)
C23 0.0892(13) 0.0556(9) 0.1058(15) 0.0197(9) 0.0147(11) 0.0160(8)
C22 0.1021(14) 0.0540(9) 0.0943(13) -0.0067(9) 0.0204(11) 0.0154(9)
C20 0.0849(12) 0.0887(13) 0.0833(12) 0.0167(10) 0.0173(10) -0.0120(10)

loop_
_atom_type_symbol
_atom_type_description
_atom_type_scat_dispersion_real
_atom_type_scat_dispersion_imag
_atom_type_scat_source
C C 0.0181 0.0091 'International Tables Vol C Tables 4.2.6.8 and 6.1.1.4'
H H 0.0000 0.0000 'International Tables Vol C Tables 4.2.6.8 and 6.1.1.4'
F F 0.0727 0.0534 'International Tables Vol C Tables 4.2.6.8 and 6.1.1.4'
O O 0.0492 0.0322 'International Tables Vol C Tables 4.2.6.8 and 6.1.1.4'

loop_
_geom_angle_atom_site_label_1
_geom_angle_atom_site_label_2
_geom_angle_atom_site_label_3
_geom_angle
_geom_angle_site_symmetry_1
_geom_angle_site_symmetry_3
_geom_angle_publ_flag
C15 O19 C20 117.48(13) . . ?
C2 C7 C8 119.24(11) . . ?
C6 C7 C2 119.02(12) . . ?
C6 C7 C8 121.72(12) . . ?
C7 C2 C1 119.02(11) . . ?
C3 C2 C7 118.92(11) . . ?
C3 C2 C1 122.04(12) . . ?
C17 C12 C13 118.63(14) . . ?
C17 C12 C11 112.12(12) . . ?
C13 C12 C11 129.25(13) . . ?
C2 C3 H3 119.4 . . ?
C4 C3 C2 121.30(13) . . ?
C4 C3 H3 119.4 . . ?
C12 C17 C18 109.43(12) . . ?
C12 C17 C16 123.23(12) . . ?
C16 C17 C18 127.34(12) . . ?
C25 C8 C7 121.76(12) . . ?
C25 C8 C9 119.50(13) . . ?
C9 C8 C7 118.72(12) . . ?
O21 C18 C17 126.35(13) . . ?
O21 C18 C1 124.83(13) . . ?
C17 C18 C1 108.80(11) . . ?
C2 C1 C18 110.95(11) . . ?
C2 C1 C11 112.38(12) . . ?
C2 C1 C10 108.39(12) . . ?
C18 C1 C11 104.02(12) . . ?
C10 C1 C18 109.06(11) . . ?
C10 C1 C11 111.98(13) . . ?
C7 C6 H6 119.6 . . ?
C5 C6 C7 120.88(13) . . ?
C5 C6 H6 119.6 . . ?
C17 C16 H16 121.4 . . ?
C15 C16 C17 117.22(13) . . ?
C15 C16 H16 121.4 . . ?
O19 C15 C16 124.69(14) . . ?
O19 C15 C14 115.21(13) . . ?
C16 C15 C14 120.10(15) . . ?
C8 C25 H25 120.6 . . ?
C24 C25 C8 118.86(15) . . ?
C24 C25 H25 120.6 . . ?
C3 C4 H4 120.1 . . ?
C5 C4 C3 119.76(13) . . ?
C5 C4 H4 120.1 . . ?
C6 C5 H5 120.0 . . ?
C4 C5 C6 120.01(13) . . ?
C4 C5 H5 120.0 . . ?
C12 C13 H13 120.5 . . ?
C14 C13 C12 119.08(14) . . ?
C14 C13 H13 120.5 . . ?
C15 C14 H14 119.1 . . ?
C13 C14 C15 121.73(14) . . ?
C13 C14 H14 119.1 . . ?
C8 C9 C10 118.02(13) . . ?
C22 C9 C8 119.24(15) . . ?
C22 C9 C10 122.74(14) . . ?
C12 C11 C1 105.50(12) . . ?
C12 C11 H11A 110.8(13) . . ?
C12 C11 H11B 112.1(13) . . ?
C1 C11 H11A 111.1(13) . . ?
C1 C11 H11B 113.5(13) . . ?
H11A C11 H11B 104.0(18) . . ?
C1 C10 H10A 109.6 . . ?
C1 C10 H10B 109.6 . . ?
C9 C10 C1 110.41(12) . . ?
C9 C10 H10A 109.6 . . ?
C9 C10 H10B 109.6 . . ?
H10A C10 H10B 108.1 . . ?
F26 C24 C25 118.07(16) . . ?
C23 C24 F26 118.70(15) . . ?
C23 C24 C25 123.23(16) . . ?
C24 C23 H23 121.0 . . ?
C24 C23 C22 118.00(16) . . ?
C22 C23 H23 121.0 . . ?
C9 C22 H22 119.4 . . ?
C23 C22 C9 121.17(17) . . ?
C23 C22 H22 119.4 . . ?
O19 C20 H20A 109.5 . . ?
O19 C20 H20B 109.5 . . ?
O19 C20 H20C 109.5 . . ?
H20A C20 H20B 109.5 . . ?
H20A C20 H20C 109.5 . . ?
H20B C20 H20C 109.5 . . ?

loop_
_geom_bond_atom_site_label_1
_geom_bond_atom_site_label_2
_geom_bond_distance
_geom_bond_site_symmetry_2
_geom_bond_publ_flag
O21 C18 1.2157(16) . ?
F26 C24 1.3606(19) . ?
O19 C15 1.3662(19) . ?
O19 C20 1.420(2) . ?
C7 C2 1.4026(18) . ?
C7 C8 1.4836(18) . ?
C7 C6 1.3977(18) . ?
C2 C3 1.3919(19) . ?
C2 C1 1.5195(18) . ?
C12 C17 1.3838(18) . ?
C12 C13 1.392(2) . ?
C12 C11 1.498(2) . ?
C3 H3 0.9300 . ?
C3 C4 1.381(2) . ?
C17 C18 1.4670(19) . ?
C17 C16 1.388(2) . ?
C8 C25 1.390(2) . ?
C8 C9 1.395(2) . ?
C18 C1 1.5382(19) . ?
C1 C11 1.553(2) . ?
C1 C10 1.534(2) . ?
C6 H6 0.9300 . ?
C6 C5 1.382(2) . ?
C16 H16 0.9300 . ?
C16 C15 1.382(2) . ?
C15 C14 1.400(2) . ?
C25 H25 0.9300 . ?
C25 C24 1.372(2) . ?
C4 H4 0.9300 . ?
C4 C5 1.378(2) . ?
C5 H5 0.9300 . ?
C13 H13 0.9300 . ?
C13 C14 1.367(2) . ?
C14 H14 0.9300 . ?
C9 C10 1.507(2) . ?
C9 C22 1.390(2) . ?
C11 H11A 1.03(2) . ?
C11 H11B 0.99(2) . ?
C10 H10A 0.9700 . ?
C10 H10B 0.9700 . ?
C24 C23 1.356(3) . ?
C23 H23 0.9300 . ?
C23 C22 1.383(3) . ?
C22 H22 0.9300 . ?
C20 H20A 0.9600 . ?
C20 H20B 0.9600 . ?
C20 H20C 0.9600 . ?

loop_
_geom_torsion_atom_site_label_1
_geom_torsion_atom_site_label_2
_geom_torsion_atom_site_label_3
_geom_torsion_atom_site_label_4
_geom_torsion
_geom_torsion_site_symmetry_1
_geom_torsion_site_symmetry_2
_geom_torsion_site_symmetry_3
_geom_torsion_site_symmetry_4
_geom_torsion_publ_flag
O21 C18 C1 C2 64.06(18) . . . . ?
O21 C18 C1 C11 -174.89(15) . . . . ?
O21 C18 C1 C10 -55.26(18) . . . . ?
F26 C24 C23 C22 -178.69(17) . . . . ?
O19 C15 C14 C13 -179.87(14) . . . . ?
C7 C2 C3 C4 2.4(2) . . . . ?
C7 C2 C1 C18 -155.48(12) . . . . ?
C7 C2 C1 C11 88.53(16) . . . . ?
C7 C2 C1 C10 -35.76(16) . . . . ?
C7 C8 C25 C24 178.57(13) . . . . ?
C7 C8 C9 C10 1.8(2) . . . . ?
C7 C8 C9 C22 -178.23(15) . . . . ?
C7 C6 C5 C4 1.1(2) . . . . ?
C2 C7 C8 C25 -156.30(13) . . . . ?
C2 C7 C8 C9 22.31(19) . . . . ?
C2 C7 C6 C5 2.0(2) . . . . ?
C2 C3 C4 C5 0.7(2) . . . . ?
C2 C1 C11 C12 116.94(14) . . . . ?
C2 C1 C10 C9 56.74(16) . . . . ?
C12 C17 C18 O21 175.74(14) . . . . ?
C12 C17 C18 C1 -2.73(15) . . . . ?
C12 C17 C16 C15 -0.3(2) . . . . ?
C12 C13 C14 C15 -0.3(2) . . . . ?
C3 C2 C1 C18 26.18(17) . . . . ?
C3 C2 C1 C11 -89.81(16) . . . . ?
C3 C2 C1 C10 145.90(13) . . . . ?
C3 C4 C5 C6 -2.5(2) . . . . ?
C17 C12 C13 C14 -0.5(2) . . . . ?
C17 C12 C11 C1 1.72(18) . . . . ?
C17 C18 C1 C2 -117.44(12) . . . . ?
C17 C18 C1 C11 3.62(15) . . . . ?
C17 C18 C1 C10 123.24(12) . . . . ?
C17 C16 C15 O19 -179.79(13) . . . . ?
C17 C16 C15 C14 -0.5(2) . . . . ?
C8 C7 C2 C3 175.16(12) . . . . ?
C8 C7 C2 C1 -3.22(17) . . . . ?
C8 C7 C6 C5 -176.81(12) . . . . ?
C8 C25 C24 F26 179.02(14) . . . . ?
C8 C25 C24 C23 -0.7(3) . . . . ?
C8 C9 C10 C1 -41.7(2) . . . . ?
C8 C9 C22 C23 -0.1(3) . . . . ?
C18 C17 C16 C15 179.23(13) . . . . ?
C18 C1 C11 C12 -3.16(16) . . . . ?
C18 C1 C10 C9 177.64(12) . . . . ?
C1 C2 C3 C4 -179.30(13) . . . . ?
C6 C7 C2 C3 -3.65(18) . . . . ?
C6 C7 C2 C1 177.96(12) . . . . ?
C6 C7 C8 C25 22.5(2) . . . . ?
C6 C7 C8 C9 -158.91(13) . . . . ?
C16 C17 C18 O21 -3.8(2) . . . . ?
C16 C17 C18 C1 177.70(13) . . . . ?
C16 C15 C14 C13 0.7(2) . . . . ?
C25 C8 C9 C10 -179.60(14) . . . . ?
C25 C8 C9 C22 0.4(2) . . . . ?
C25 C24 C23 C22 1.1(3) . . . . ?
C13 C12 C17 C18 -178.85(12) . . . . ?
C13 C12 C17 C16 0.7(2) . . . . ?
C13 C12 C11 C1 -178.91(14) . . . . ?
C9 C8 C25 C24 0.0(2) . . . . ?
C11 C12 C17 C18 0.60(17) . . . . ?
C11 C12 C17 C16 -179.81(14) . . . . ?
C11 C12 C13 C14 -179.79(15) . . . . ?
C11 C1 C10 C9 -67.79(16) . . . . ?
C10 C1 C11 C12 -120.78(14) . . . . ?
C10 C9 C22 C23 179.94(18) . . . . ?
C24 C23 C22 C9 -0.6(3) . . . . ?
C22 C9 C10 C1 138.26(17) . . . . ?
C20 O19 C15 C16 -10.6(2) . . . . ?
C20 O19 C15 C14 170.03(15) . . . . ?
